data_4068384
loop_
_publ_author_name
'Kossoy, Elizaveta'
'Rybtchinski, Boris'
'Diskin-Posner, Yael'
'Shimon, Linda J. W.'
'Leitus, Gregory'
'Milstein, David'

_publ_section_title
;
 Structure and Reactivity of Rhodium(I) Complexes Based on
 Electron-Withdrawing Pyrrolyl-PCP-Pincer Ligands
;
_journal_issue 2
_journal_name_full Organometallics
_journal_page_first 523
_journal_paper_doi 10.1021/om800792y
_journal_volume 28
_journal_year 2009
_chemical_formula_moiety '2(c36 H35 N7 P3 Rh), 0.5(C6 H14)'
_chemical_formula_sum 'C75 H77 N14 P6 Rh2'
_chemical_formula_weight 1566.15
_chemical_name_systematic
; 
 ? 
;
_space_group_IT_number 2
_symmetry_cell_setting triclinic
_symmetry_space_group_name_Hall '-P 1'
_symmetry_space_group_name_H-M 'P -1'
_atom_sites_solution_hydrogens geom
_atom_sites_solution_primary direct
_atom_sites_solution_secondary difmap
_audit_creation_method SHELXL-97
_cell_angle_alpha 79.923(3)
_cell_angle_beta 78.612(1)
_cell_angle_gamma 82.986(1)
_cell_formula_units_Z 2
_cell_length_a 9.1795(2)
_cell_length_b 17.938(4)
_cell_length_c 22.503(5)
_cell_measurement_reflns_used 15118
_cell_measurement_temperature 120(2)
_cell_measurement_theta_max 27.48
_cell_measurement_theta_min 2.55
_cell_volume 3561.7(11)
_computing_cell_refinement HKL
_computing_data_collection 'Collect Package (BrukerNonius)'
_computing_data_reduction HKL
_computing_structure_refinement 'SHELXL-97 (Sheldrick, 1997)'
_computing_structure_solution 'SHELXS-97 (Sheldrick, 1990)'
_diffrn_ambient_temperature 120(2)
_diffrn_measured_fraction_theta_full 0.992
_diffrn_measured_fraction_theta_max 0.992
_diffrn_measurement_device_type 'Nonius KappaCCD'
_diffrn_measurement_method 'phi and omega scans'
_diffrn_radiation_monochromator graphite
_diffrn_radiation_source 'fine-focus sealed tube'
_diffrn_radiation_type MoK\a
_diffrn_radiation_wavelength 0.71073
_diffrn_reflns_av_R_equivalents 0.0490
_diffrn_reflns_av_sigmaI/netI 0.0474
_diffrn_reflns_limit_h_max 11
_diffrn_reflns_limit_h_min 0
_diffrn_reflns_limit_k_max 23
_diffrn_reflns_limit_k_min -22
_diffrn_reflns_limit_l_max 29
_diffrn_reflns_limit_l_min -28
_diffrn_reflns_number 59988
_diffrn_reflns_theta_full 27.45
_diffrn_reflns_theta_max 27.45
_diffrn_reflns_theta_min 2.61
_exptl_absorpt_coefficient_mu 0.653
_exptl_absorpt_correction_type none
_exptl_crystal_colour orange
_exptl_crystal_density_diffrn 1.460
_exptl_crystal_density_method 'not measured'
_exptl_crystal_description needle
_exptl_crystal_F_000 1610
_exptl_crystal_size_max 0.40
_exptl_crystal_size_mid 0.05
_exptl_crystal_size_min 0.05
_refine_diff_density_max 2.489
_refine_diff_density_min -0.935
_refine_diff_density_rms 0.093
_refine_ls_extinction_method none
_refine_ls_goodness_of_fit_ref 1.016
_refine_ls_hydrogen_treatment mixed
_refine_ls_matrix_type full
_refine_ls_number_parameters 863
_refine_ls_number_reflns 16137
_refine_ls_number_restraints 0
_refine_ls_restrained_S_all 1.016
_refine_ls_R_factor_all 0.0630
_refine_ls_R_factor_gt 0.0427
_refine_ls_shift/su_max 0.011
_refine_ls_shift/su_mean 0.000
_refine_ls_structure_factor_coef Fsqd
_refine_ls_weighting_details 'calc w=1/[\s^2^(Fo^2^)+(0.0396P)^2^+6.9016P] where P=(Fo^2^+2Fc^2^)/3'
_refine_ls_weighting_scheme calc
_refine_ls_wR_factor_gt 0.0930
_refine_ls_wR_factor_ref 0.1006
_reflns_number_gt 12658
_reflns_number_total 16137
_reflns_threshold_expression >2sigma(I)
_cod_data_source_file om800792y_si_001.cif
_cod_data_source_block m699h
_cod_depositor_comments
;
The following automatic conversions were performed:

'_symmetry_cell_setting' value 'Triclinic' changed to 'triclinic'
according to /home/saulius/struct/CIF-dictionaries/cif_core.dic
dictionary named 'cif_core.dic' version 2.4.2 from 2011-04-26.

Automatic conversion script
Id: cif_fix_values 1715 2011-07-08 13:25:40Z adriana 
;
_cod_original_cell_volume 3562.4(12)
_cod_original_sg_symbol_H-M P-1
_cod_database_code 4068384

loop_
_symmetry_equiv_pos_as_xyz
'x, y, z'
'-x, -y, -z'

loop_
_atom_site_label
_atom_site_type_symbol
_atom_site_fract_x
_atom_site_fract_y
_atom_site_fract_z
_atom_site_U_iso_or_equiv
_atom_site_adp_type
_atom_site_occupancy
_atom_site_symmetry_multiplicity
_atom_site_calc_flag
_atom_site_refinement_flags
Rh1 Rh 0.81580(3) 0.728280(13) 0.280373(10) 0.01554(6) Uani 1 1 d .
P1 P 0.94990(8) 0.72272(4) 0.18532(3) 0.01586(16) Uani 1 1 d .
P2 P 0.67532(9) 0.78236(4) 0.35765(4) 0.01752(16) Uani 1 1 d .
P3 P 0.85073(9) 0.60732(4) 0.32581(4) 0.01900(17) Uani 1 1 d .
N1 N 0.8487(3) 0.71289(15) 0.13129(12) 0.0195(5) Uani 1 1 d .
C1 C 0.9043(4) 0.7039(2) 0.07062(15) 0.0261(7) Uani 1 1 d .
H1A H 1.0065 0.6951 0.0530 0.031 Uiso 1 1 calc R
C2 C 0.7873(4) 0.7097(2) 0.04091(16) 0.0309(8) Uani 1 1 d .
H2A H 0.7934 0.7058 -0.0011 0.037 Uiso 1 1 calc R
C3 C 0.6544(4) 0.7227(2) 0.08366(16) 0.0272(7) Uani 1 1 d .
H3A H 0.5556 0.7287 0.0756 0.033 Uiso 1 1 calc R
C4 C 0.6942(3) 0.72485(17) 0.13830(15) 0.0208(6) Uani 1 1 d .
H4A H 0.6277 0.7332 0.1751 0.025 Uiso 1 1 calc R
N2 N 1.1028(3) 0.66153(14) 0.16454(12) 0.0178(5) Uani 1 1 d .
C5 C 1.0976(4) 0.58271(18) 0.17172(15) 0.0232(7) Uani 1 1 d .
H5A H 1.0128 0.5558 0.1896 0.028 Uiso 1 1 calc R
C6 C 1.2465(4) 0.67755(19) 0.13709(16) 0.0267(7) Uani 1 1 d .
H6A H 1.2815 0.7267 0.1267 0.032 Uiso 1 1 calc R
C7 C 1.3298(4) 0.6107(2) 0.12746(18) 0.0333(8) Uani 1 1 d .
H7A H 1.4326 0.6050 0.1097 0.040 Uiso 1 1 calc R
C8 C 1.2343(4) 0.55162(19) 0.14881(16) 0.0290(8) Uani 1 1 d .
H8A H 1.2617 0.4991 0.1473 0.035 Uiso 1 1 calc R
N3 N 1.0349(3) 0.57233(14) 0.31644(12) 0.0212(6) Uani 1 1 d .
C9 C 1.1504(4) 0.61943(19) 0.30404(15) 0.0246(7) Uani 1 1 d .
H9A H 1.1397 0.6734 0.2956 0.029 Uiso 1 1 calc R
C10 C 1.2811(4) 0.5752(2) 0.30596(17) 0.0325(8) Uani 1 1 d .
H10A H 1.3775 0.5927 0.2992 0.039 Uiso 1 1 calc R
C11 C 1.2476(4) 0.4982(2) 0.31987(16) 0.0322(8) Uani 1 1 d .
H11A H 1.3176 0.4548 0.3238 0.039 Uiso 1 1 calc R
C12 C 1.0976(4) 0.49785(19) 0.32651(15) 0.0282(7) Uani 1 1 d .
H12A H 1.0443 0.4539 0.3364 0.034 Uiso 1 1 calc R
N4 N 0.7646(3) 0.53991(15) 0.30381(13) 0.0263(6) Uani 1 1 d .
C13 C 0.7026(3) 0.5528(2) 0.25083(16) 0.0263(7) Uani 1 1 d .
H13A H 0.6992 0.5994 0.2233 0.032 Uiso 1 1 calc R
C14 C 0.6477(4) 0.4880(2) 0.2450(2) 0.0378(9) Uani 1 1 d .
H14A H 0.5996 0.4811 0.2129 0.045 Uiso 1 1 calc R
C15 C 0.6756(5) 0.4327(2) 0.2956(2) 0.0449(10) Uani 1 1 d .
H15A H 0.6495 0.3818 0.3034 0.054 Uiso 1 1 calc R
C16 C 0.7459(4) 0.4649(2) 0.3308(2) 0.0414(10) Uani 1 1 d .
H16A H 0.7773 0.4405 0.3677 0.050 Uiso 1 1 calc R
N5 N 0.8052(3) 0.57840(16) 0.40378(12) 0.0265(6) Uani 1 1 d .
C17 C 0.8999(5) 0.5749(2) 0.44535(16) 0.0337(8) Uani 1 1 d .
H17A H 1.0038 0.5808 0.4354 0.040 Uiso 1 1 calc R
C18 C 0.8178(6) 0.5616(2) 0.50312(18) 0.0488(11) Uani 1 1 d .
H18A H 0.8545 0.5560 0.5404 0.059 Uiso 1 1 calc R
C19 C 0.6692(5) 0.5574(2) 0.4975(2) 0.0542(13) Uani 1 1 d .
H19A H 0.5877 0.5489 0.5305 0.065 Uiso 1 1 calc R
C20 C 0.6627(4) 0.5677(2) 0.43681(19) 0.0453(11) Uani 1 1 d .
H20A H 0.5757 0.5676 0.4199 0.054 Uiso 1 1 calc R
N6 N 0.7746(3) 0.81119(15) 0.40462(12) 0.0201(5) Uani 1 1 d .
C21 C 0.7362(4) 0.8690(2) 0.44022(16) 0.0292(8) Uani 1 1 d .
H21A H 0.6468 0.9020 0.4422 0.035 Uiso 1 1 calc R
C22 C 0.8471(4) 0.8706(2) 0.47165(16) 0.0303(8) Uani 1 1 d .
H22A H 0.8488 0.9045 0.4995 0.036 Uiso 1 1 calc R
C23 C 0.9604(4) 0.81226(19) 0.45557(15) 0.0259(7) Uani 1 1 d .
H23A H 1.0518 0.8003 0.4704 0.031 Uiso 1 1 calc R
C24 C 0.9132(4) 0.77679(18) 0.41505(15) 0.0227(7) Uani 1 1 d .
H24A H 0.9665 0.7352 0.3968 0.027 Uiso 1 1 calc R
N7 N 0.5307(3) 0.74179(15) 0.40942(12) 0.0232(6) Uani 1 1 d .
C25 C 0.4224(4) 0.7087(2) 0.39046(18) 0.0335(8) Uani 1 1 d .
H25A H 0.4193 0.7043 0.3493 0.040 Uiso 1 1 calc R
C26 C 0.3215(4) 0.6836(2) 0.4405(2) 0.0438(10) Uani 1 1 d .
H26A H 0.2361 0.6585 0.4407 0.053 Uiso 1 1 calc R
C27 C 0.3664(5) 0.7016(2) 0.4924(2) 0.0451(10) Uani 1 1 d .
H27A H 0.3164 0.6909 0.5337 0.054 Uiso 1 1 calc R
C28 C 0.4946(4) 0.7372(2) 0.47266(17) 0.0350(8) Uani 1 1 d .
H28A H 0.5494 0.7556 0.4979 0.042 Uiso 1 1 calc R
C29 C 0.8021(3) 0.84359(16) 0.24085(14) 0.0164(6) Uani 1 1 d .
C30 C 0.9044(3) 0.87118(17) 0.18852(14) 0.0178(6) Uani 1 1 d .
C31 C 0.9046(4) 0.94821(18) 0.16519(15) 0.0215(7) Uani 1 1 d .
H31A H 0.9738 0.9648 0.1293 0.026 Uiso 1 1 calc R
C32 C 0.8042(4) 1.00110(18) 0.19391(15) 0.0235(7) Uani 1 1 d .
H32A H 0.8058 1.0538 0.1784 0.028 Uiso 1 1 calc R
C33 C 0.7012(3) 0.97584(17) 0.24569(15) 0.0221(7) Uani 1 1 d .
H33A H 0.6326 1.0116 0.2657 0.027 Uiso 1 1 calc R
C34 C 0.6982(3) 0.89865(17) 0.26822(14) 0.0186(6) Uani 1 1 d .
C35 C 1.0212(3) 0.81529(17) 0.15876(14) 0.0198(6) Uani 1 1 d .
H35A H 1.1181 0.8163 0.1715 0.024 Uiso 1 1 calc R
H35B H 1.0348 0.8276 0.1135 0.024 Uiso 1 1 calc R
C36 C 0.5846(3) 0.87068(17) 0.32264(14) 0.0202(6) Uani 1 1 d .
H36A H 0.4923 0.8613 0.3097 0.024 Uiso 1 1 calc R
H36B H 0.5592 0.9079 0.3516 0.024 Uiso 1 1 calc R
Rh2 Rh 0.24926(2) 0.096798(13) 0.219537(10) 0.01468(6) Uani 1 1 d .
P4 P 0.37881(8) 0.09264(4) 0.12322(3) 0.01510(15) Uani 1 1 d .
P5 P 0.12428(8) 0.05189(4) 0.31211(3) 0.01539(15) Uani 1 1 d .
P6 P 0.25046(9) 0.21959(4) 0.22774(4) 0.01739(16) Uani 1 1 d .
N8 N -0.0366(3) 0.09910(14) 0.34627(12) 0.0195(5) Uani 1 1 d .
C37 C -0.0872(4) 0.11002(19) 0.40655(15) 0.0273(7) Uani 1 1 d .
H37A H -0.0361 0.0925 0.4399 0.033 Uiso 1 1 calc R
C38 C -0.2236(4) 0.1505(2) 0.40961(18) 0.0355(9) Uani 1 1 d .
H38A H -0.2836 0.1664 0.4455 0.043 Uiso 1 1 calc R
C39 C -0.2602(4) 0.1647(2) 0.3505(2) 0.0382(9) Uani 1 1 d .
H39A H -0.3492 0.1913 0.3393 0.046 Uiso 1 1 calc R
C40 C -0.1444(4) 0.1331(2) 0.31241(18) 0.0325(8) Uani 1 1 d .
H40A H -0.1384 0.1341 0.2696 0.039 Uiso 1 1 calc R
N9 N 0.2297(3) 0.03252(14) 0.36852(11) 0.0182(5) Uani 1 1 d .
C41 C 0.2182(4) -0.02389(18) 0.42031(14) 0.0223(7) Uani 1 1 d .
H41A H 0.1415 -0.0573 0.4334 0.027 Uiso 1 1 calc R
C42 C 0.3357(4) -0.02267(19) 0.44870(15) 0.0258(7) Uani 1 1 d .
H42A H 0.3553 -0.0549 0.4850 0.031 Uiso 1 1 calc R
C43 C 0.4234(4) 0.03529(19) 0.41438(15) 0.0242(7) Uani 1 1 d .
H43A H 0.5121 0.0489 0.4237 0.029 Uiso 1 1 calc R
C44 C 0.3585(3) 0.06790(18) 0.36587(15) 0.0227(7) Uani 1 1 d .
H44A H 0.3948 0.1081 0.3352 0.027 Uiso 1 1 calc R
N10 N 0.1400(3) 0.28555(14) 0.18794(12) 0.0201(5) Uani 1 1 d .
C45 C 0.0844(3) 0.27053(18) 0.13841(15) 0.0221(7) Uani 1 1 d .
H45A H 0.0982 0.2233 0.1236 0.026 Uiso 1 1 calc R
C46 C 0.0072(4) 0.33464(19) 0.11479(16) 0.0273(7) Uani 1 1 d .
H46A H -0.0423 0.3401 0.0808 0.033 Uiso 1 1 calc R
C47 C 0.0138(4) 0.39204(19) 0.15018(17) 0.0297(8) Uani 1 1 d .
H47A H -0.0305 0.4428 0.1440 0.036 Uiso 1 1 calc R
C48 C 0.0949(4) 0.36129(18) 0.19459(17) 0.0276(7) Uani 1 1 d .
H48A H 0.1169 0.3870 0.2248 0.033 Uiso 1 1 calc R
N11 N 0.2083(3) 0.25594(15) 0.29612(12) 0.0258(6) Uani 1 1 d .
C49 C 0.3102(5) 0.2708(2) 0.32969(18) 0.0389(10) Uani 1 1 d .
H49A H 0.4156 0.2677 0.3172 0.047 Uiso 1 1 calc R
C50 C 0.2329(6) 0.2909(2) 0.38383(18) 0.0501(12) Uani 1 1 d .
H50A H 0.2747 0.3047 0.4153 0.060 Uiso 1 1 calc R
C51 C 0.0803(6) 0.2874(2) 0.38454(18) 0.0479(12) Uani 1 1 d .
H51A H 0.0008 0.2983 0.4168 0.057 Uiso 1 1 calc R
C52 C 0.0666(5) 0.2658(2) 0.33123(17) 0.0370(9) Uani 1 1 d .
H52A H -0.0244 0.2586 0.3198 0.044 Uiso 1 1 calc R
N12 N 0.4251(3) 0.25029(14) 0.20418(13) 0.0220(6) Uani 1 1 d .
C53 C 0.5545(4) 0.20135(19) 0.20443(15) 0.0234(7) Uani 1 1 d .
H53A H 0.549(4) 0.146(2) 0.2150(16) 0.028 Uiso 1 1 d .
C54 C 0.6738(4) 0.2433(2) 0.18965(17) 0.0325(8) Uani 1 1 d .
H54A H 0.7757 0.2242 0.1863 0.039 Uiso 1 1 calc R
C55 C 0.6185(4) 0.3204(2) 0.1802(2) 0.0411(10) Uani 1 1 d .
H55A H 0.6770 0.3625 0.1693 0.049 Uiso 1 1 calc R
C56 C 0.4678(4) 0.3241(2) 0.18946(19) 0.0362(9) Uani 1 1 d .
H56A H 0.4023 0.3694 0.1864 0.043 Uiso 1 1 calc R
N13 N 0.2723(3) 0.09463(14) 0.06810(11) 0.0168(5) Uani 1 1 d .
C57 C 0.1210(3) 0.08599(17) 0.07955(15) 0.0207(6) Uani 1 1 d .
H57A H 0.0570 0.0847 0.1184 0.025 Uiso 1 1 calc R
C58 C 0.0790(4) 0.07972(18) 0.02603(16) 0.0254(7) Uani 1 1 d .
H58A H -0.0185 0.0730 0.0209 0.030 Uiso 1 1 calc R
C59 C 0.2088(4) 0.08504(19) -0.02099(15) 0.0265(7) Uani 1 1 d .
H59A H 0.2134 0.0827 -0.0632 0.032 Uiso 1 1 calc R
C60 C 0.3246(4) 0.09405(19) 0.00593(14) 0.0246(7) Uani 1 1 d .
H60A H 0.4247 0.0991 -0.0145 0.029 Uiso 1 1 calc R
N14 N 0.5112(3) 0.14978(14) 0.08130(11) 0.0185(5) Uani 1 1 d .
C61 C 0.4859(4) 0.22838(18) 0.06515(14) 0.0214(7) Uani 1 1 d .
H61A H 0.3957 0.2583 0.0775 0.026 Uiso 1 1 calc R
C62 C 0.6111(4) 0.25518(19) 0.02902(16) 0.0277(7) Uani 1 1 d .
H62A H 0.6237 0.3067 0.0115 0.033 Uiso 1 1 calc R
C63 C 0.7198(4) 0.1923(2) 0.02212(18) 0.0339(8) Uani 1 1 d .
H63A H 0.8187 0.1943 -0.0004 0.041 Uiso 1 1 calc R
C64 C 0.6567(4) 0.1285(2) 0.05366(16) 0.0285(7) Uani 1 1 d .
H64A H 0.7038 0.0781 0.0563 0.034 Uiso 1 1 calc R
C65 C 0.2751(3) -0.02116(16) 0.21784(13) 0.0165(6) Uani 1 1 d .
C66 C 0.3882(3) -0.05319(17) 0.17487(14) 0.0180(6) Uani 1 1 d .
C67 C 0.4188(3) -0.13126(18) 0.17772(15) 0.0215(7) Uani 1 1 d .
H67A H 0.4937 -0.1512 0.1475 0.026 Uiso 1 1 calc R
C68 C 0.3408(4) -0.18060(18) 0.22442(15) 0.0229(7) Uani 1 1 d .
H68A H 0.3648 -0.2340 0.2272 0.027 Uiso 1 1 calc R
C69 C 0.2270(3) -0.15105(17) 0.26720(14) 0.0200(6) Uani 1 1 d .
H69A H 0.1727 -0.1843 0.2992 0.024 Uiso 1 1 calc R
C70 C 0.1930(3) -0.07261(17) 0.26298(14) 0.0177(6) Uani 1 1 d .
C71 C 0.4825(3) -0.00066(17) 0.12675(14) 0.0188(6) Uani 1 1 d .
H71A H 0.4994 -0.0183 0.0864 0.023 Uiso 1 1 calc R
H71B H 0.5805 0.0011 0.1383 0.023 Uiso 1 1 calc R
C72 C 0.0661(3) -0.03992(17) 0.30755(14) 0.0183(6) Uani 1 1 d .
H72A H 0.0536 -0.0726 0.3482 0.022 Uiso 1 1 calc R
H72B H -0.0289 -0.0339 0.2919 0.022 Uiso 1 1 calc R
C100 C 0.5709(7) 0.4836(4) 0.0157(3) 0.095(2) Uiso 1 1 d .
H10B H 0.5387 0.4726 0.0607 0.114 Uiso 1 1 calc R
H10C H 0.6142 0.4353 0.0011 0.114 Uiso 1 1 calc R
C101 C 0.6812(8) 0.5364(4) 0.0014(4) 0.102(2) Uiso 1 1 d .
H10D H 0.7104 0.5484 -0.0438 0.122 Uiso 1 1 calc R
H10E H 0.6376 0.5842 0.0168 0.122 Uiso 1 1 calc R
C102 C 0.8064(13) 0.5099(7) 0.0261(5) 0.183(5) Uiso 1 1 d .
H10F H 0.7820 0.4689 0.0605 0.274 Uiso 1 1 calc R
H10G H 0.8422 0.5514 0.0408 0.274 Uiso 1 1 calc R
H10H H 0.8844 0.4903 -0.0053 0.274 Uiso 1 1 calc R

loop_
_atom_site_aniso_label
_atom_site_aniso_U_11
_atom_site_aniso_U_22
_atom_site_aniso_U_33
_atom_site_aniso_U_23
_atom_site_aniso_U_13
_atom_site_aniso_U_12
Rh1 0.01708(12) 0.01538(12) 0.01438(12) -0.00397(9) -0.00256(9) -0.00036(9)
P1 0.0163(4) 0.0164(4) 0.0151(4) -0.0042(3) -0.0020(3) -0.0012(3)
P2 0.0171(4) 0.0195(4) 0.0166(4) -0.0055(3) -0.0024(3) -0.0014(3)
P3 0.0205(4) 0.0179(4) 0.0180(4) -0.0025(3) -0.0025(3) -0.0012(3)
N1 0.0180(13) 0.0230(14) 0.0185(13) -0.0062(11) -0.0036(10) -0.0011(10)
C1 0.0226(17) 0.039(2) 0.0172(16) -0.0104(14) 0.0007(13) -0.0027(14)
C2 0.0335(19) 0.042(2) 0.0199(17) -0.0107(15) -0.0066(15) -0.0035(16)
C3 0.0235(17) 0.0320(19) 0.0289(18) -0.0067(15) -0.0101(14) -0.0018(14)
C4 0.0177(15) 0.0218(16) 0.0230(16) -0.0047(13) -0.0029(13) -0.0014(12)
N2 0.0173(13) 0.0170(13) 0.0185(13) -0.0044(10) -0.0011(10) -0.0002(10)
C5 0.0248(17) 0.0199(16) 0.0237(17) -0.0039(13) -0.0001(13) -0.0037(13)
C6 0.0233(17) 0.0227(17) 0.0315(19) -0.0030(14) 0.0020(14) -0.0052(13)
C7 0.0237(18) 0.0289(19) 0.041(2) -0.0069(16) 0.0081(16) 0.0010(14)
C8 0.0310(19) 0.0197(17) 0.0324(19) -0.0062(14) 0.0030(15) 0.0014(14)
N3 0.0210(13) 0.0186(13) 0.0230(14) -0.0031(11) -0.0042(11) 0.0022(10)
C9 0.0250(17) 0.0248(17) 0.0239(17) -0.0052(14) -0.0046(14) -0.0002(13)
C10 0.0244(18) 0.039(2) 0.035(2) -0.0089(17) -0.0071(15) 0.0012(15)
C11 0.0301(19) 0.034(2) 0.0287(19) -0.0046(16) -0.0058(15) 0.0109(15)
C12 0.036(2) 0.0201(17) 0.0239(18) 0.0001(13) -0.0018(15) 0.0027(14)
N4 0.0257(15) 0.0191(14) 0.0343(16) -0.0014(12) -0.0070(12) -0.0041(11)
C13 0.0194(16) 0.0289(18) 0.0308(19) -0.0083(15) -0.0019(14) -0.0017(13)
C14 0.033(2) 0.035(2) 0.052(3) -0.0179(19) -0.0113(18) -0.0069(16)
C15 0.044(2) 0.0229(19) 0.071(3) -0.008(2) -0.014(2) -0.0103(17)
C16 0.043(2) 0.0217(19) 0.060(3) 0.0084(18) -0.019(2) -0.0095(16)
N5 0.0303(15) 0.0243(15) 0.0194(14) 0.0036(11) -0.0005(12) 0.0025(12)
C17 0.047(2) 0.0295(19) 0.0249(19) -0.0016(15) -0.0110(17) -0.0001(16)
C18 0.081(3) 0.038(2) 0.021(2) -0.0022(17) -0.006(2) 0.009(2)
C19 0.059(3) 0.045(3) 0.034(2) 0.0122(19) 0.019(2) 0.019(2)
C20 0.030(2) 0.050(3) 0.039(2) 0.0159(19) 0.0071(17) 0.0066(18)
N6 0.0215(13) 0.0219(14) 0.0187(13) -0.0072(11) -0.0057(11) 0.0006(10)
C21 0.0252(18) 0.035(2) 0.0308(19) -0.0201(16) -0.0052(15) 0.0047(14)
C22 0.0286(18) 0.037(2) 0.0303(19) -0.0181(16) -0.0055(15) -0.0054(15)
C23 0.0262(17) 0.0293(18) 0.0238(17) -0.0016(14) -0.0092(14) -0.0042(14)
C24 0.0237(16) 0.0214(16) 0.0232(17) -0.0030(13) -0.0060(13) -0.0004(13)
N7 0.0216(14) 0.0265(15) 0.0210(14) -0.0069(11) 0.0011(11) -0.0041(11)
C25 0.0266(18) 0.035(2) 0.041(2) -0.0030(17) -0.0081(16) -0.0091(15)
C26 0.0240(19) 0.037(2) 0.066(3) -0.003(2) -0.0011(19) -0.0068(16)
C27 0.043(2) 0.036(2) 0.044(2) -0.0053(19) 0.0212(19) -0.0063(18)
C28 0.043(2) 0.033(2) 0.0268(19) -0.0103(16) 0.0062(16) -0.0072(16)
C29 0.0175(15) 0.0161(15) 0.0184(15) -0.0040(12) -0.0090(12) -0.0009(11)
C30 0.0196(15) 0.0186(15) 0.0184(15) -0.0060(12) -0.0087(12) -0.0017(12)
C31 0.0229(16) 0.0225(16) 0.0206(16) -0.0021(13) -0.0061(13) -0.0063(12)
C32 0.0245(17) 0.0182(16) 0.0295(18) -0.0022(13) -0.0106(14) -0.0016(12)
C33 0.0221(16) 0.0189(16) 0.0293(18) -0.0102(13) -0.0126(14) 0.0048(12)
C34 0.0183(15) 0.0220(16) 0.0187(15) -0.0073(12) -0.0089(12) 0.0001(12)
C35 0.0221(16) 0.0190(15) 0.0188(15) -0.0028(12) -0.0035(12) -0.0040(12)
C36 0.0179(15) 0.0219(16) 0.0224(16) -0.0078(13) -0.0063(12) 0.0029(12)
Rh2 0.01703(12) 0.01435(12) 0.01262(12) -0.00249(9) -0.00171(9) -0.00229(9)
P4 0.0156(4) 0.0158(4) 0.0137(4) -0.0028(3) -0.0012(3) -0.0025(3)
P5 0.0159(4) 0.0173(4) 0.0130(4) -0.0019(3) -0.0027(3) -0.0024(3)
P6 0.0209(4) 0.0160(4) 0.0153(4) -0.0034(3) -0.0016(3) -0.0032(3)
N8 0.0175(13) 0.0214(14) 0.0195(13) -0.0047(11) -0.0022(10) -0.0011(10)
C37 0.0343(19) 0.0247(17) 0.0185(16) -0.0020(13) 0.0040(14) -0.0025(14)
C38 0.033(2) 0.0255(19) 0.039(2) -0.0073(16) 0.0177(17) -0.0033(15)
C39 0.0230(18) 0.036(2) 0.058(3) -0.0159(19) -0.0101(18) 0.0033(15)
C40 0.0285(19) 0.038(2) 0.036(2) -0.0141(17) -0.0154(16) 0.0053(15)
N9 0.0207(13) 0.0184(13) 0.0154(13) 0.0001(10) -0.0050(10) -0.0028(10)
C41 0.0238(16) 0.0238(17) 0.0189(16) 0.0016(13) -0.0045(13) -0.0062(13)
C42 0.0299(18) 0.0267(18) 0.0209(17) -0.0002(14) -0.0091(14) 0.0000(14)
C43 0.0237(17) 0.0279(18) 0.0241(17) -0.0061(14) -0.0099(14) -0.0026(13)
C44 0.0219(16) 0.0231(17) 0.0249(17) -0.0034(13) -0.0068(13) -0.0062(13)
N10 0.0203(13) 0.0189(13) 0.0214(14) -0.0047(11) -0.0028(11) -0.0020(10)
C45 0.0212(16) 0.0225(16) 0.0231(17) -0.0052(13) -0.0032(13) -0.0029(12)
C46 0.0248(17) 0.0275(18) 0.0296(19) -0.0029(14) -0.0080(14) 0.0006(14)
C47 0.0269(18) 0.0172(16) 0.043(2) -0.0016(15) -0.0054(16) 0.0017(13)
C48 0.0293(18) 0.0195(17) 0.035(2) -0.0091(14) -0.0043(15) -0.0003(13)
N11 0.0380(16) 0.0204(14) 0.0192(14) -0.0049(11) -0.0029(12) -0.0041(12)
C49 0.058(3) 0.032(2) 0.034(2) -0.0132(17) -0.0260(19) 0.0087(18)
C50 0.098(4) 0.028(2) 0.028(2) -0.0122(17) -0.024(2) 0.011(2)
C51 0.086(4) 0.027(2) 0.024(2) -0.0090(16) 0.015(2) -0.009(2)
C52 0.048(2) 0.029(2) 0.030(2) -0.0125(16) 0.0148(17) -0.0124(17)
N12 0.0223(14) 0.0177(13) 0.0272(15) -0.0057(11) -0.0033(11) -0.0049(10)
C53 0.0227(17) 0.0260(18) 0.0226(17) -0.0047(14) -0.0064(13) -0.0017(13)
C54 0.0234(18) 0.043(2) 0.035(2) -0.0120(17) -0.0075(15) -0.0054(15)
C55 0.031(2) 0.034(2) 0.062(3) -0.018(2) 0.0008(19) -0.0148(16)
C56 0.033(2) 0.0191(17) 0.056(3) -0.0104(17) 0.0025(18) -0.0086(14)
N13 0.0161(12) 0.0203(13) 0.0145(12) -0.0042(10) -0.0021(10) -0.0024(10)
C57 0.0161(15) 0.0226(16) 0.0234(16) -0.0043(13) -0.0012(12) -0.0043(12)
C58 0.0222(17) 0.0256(17) 0.0305(19) -0.0054(14) -0.0077(14) -0.0040(13)
C59 0.0274(18) 0.0322(19) 0.0215(17) -0.0063(14) -0.0080(14) 0.0002(14)
C60 0.0235(17) 0.0342(19) 0.0150(15) -0.0066(14) 0.0006(13) -0.0013(14)
N14 0.0171(13) 0.0206(13) 0.0173(13) -0.0027(10) -0.0010(10) -0.0043(10)
C61 0.0237(16) 0.0212(16) 0.0199(16) -0.0009(13) -0.0071(13) -0.0022(12)
C62 0.0310(18) 0.0243(17) 0.0257(18) 0.0024(14) -0.0027(15) -0.0068(14)
C63 0.0222(18) 0.035(2) 0.038(2) -0.0011(16) 0.0081(15) -0.0063(15)
C64 0.0236(17) 0.0257(18) 0.0316(19) -0.0027(15) 0.0041(14) -0.0019(13)
C65 0.0183(15) 0.0167(15) 0.0159(15) -0.0009(12) -0.0080(12) -0.0011(11)
C66 0.0176(15) 0.0193(15) 0.0187(15) -0.0034(12) -0.0079(12) 0.0002(11)
C67 0.0196(16) 0.0232(16) 0.0225(16) -0.0071(13) -0.0049(13) 0.0018(12)
C68 0.0267(17) 0.0180(16) 0.0263(17) -0.0039(13) -0.0109(14) -0.0003(13)
C69 0.0215(16) 0.0197(16) 0.0199(16) -0.0001(12) -0.0068(13) -0.0056(12)
C70 0.0180(15) 0.0210(16) 0.0169(15) -0.0060(12) -0.0078(12) -0.0014(12)
C71 0.0174(15) 0.0178(15) 0.0199(16) -0.0033(12) -0.0019(12) 0.0019(11)
C72 0.0195(15) 0.0188(15) 0.0169(15) -0.0003(12) -0.0027(12) -0.0077(12)

loop_
_atom_type_symbol
_atom_type_description
_atom_type_scat_dispersion_real
_atom_type_scat_dispersion_imag
_atom_type_scat_source
C C 0.0033 0.0016 'International Tables Vol C Tables 4.2.6.8 and 6.1.1.4'
H H 0.0000 0.0000 'International Tables Vol C Tables 4.2.6.8 and 6.1.1.4'
N N 0.0061 0.0033 'International Tables Vol C Tables 4.2.6.8 and 6.1.1.4'
P P 0.1023 0.0942 'International Tables Vol C Tables 4.2.6.8 and 6.1.1.4'
Rh Rh -1.1178 0.9187 'International Tables Vol C Tables 4.2.6.8 and 6.1.1.4'

loop_
_geom_angle_atom_site_label_1
_geom_angle_atom_site_label_2
_geom_angle_atom_site_label_3
_geom_angle
_geom_angle_site_symmetry_1
_geom_angle_site_symmetry_3
C29 Rh1 P2 78.45(9) . .
C29 Rh1 P3 174.31(8) . .
P2 Rh1 P3 101.44(4) . .
C29 Rh1 P1 78.69(9) . .
P2 Rh1 P1 157.14(3) . .
P3 Rh1 P1 101.35(4) . .
N1 P1 N2 98.84(13) . .
N1 P1 C35 104.10(14) . .
N2 P1 C35 102.52(14) . .
N1 P1 Rh1 115.14(10) . .
N2 P1 Rh1 127.68(10) . .
C35 P1 Rh1 105.91(11) . .
N6 P2 N7 102.11(13) . .
N6 P2 C36 103.83(14) . .
N7 P2 C36 103.04(14) . .
N6 P2 Rh1 114.29(10) . .
N7 P2 Rh1 124.88(10) . .
C36 P2 Rh1 106.42(11) . .
N4 P3 N3 103.71(14) . .
N4 P3 N5 96.99(15) . .
N3 P3 N5 97.70(14) . .
N4 P3 Rh1 118.04(10) . .
N3 P3 Rh1 113.12(10) . .
N5 P3 Rh1 123.67(10) . .
C1 N1 C4 107.7(3) . .
C1 N1 P1 126.8(2) . .
C4 N1 P1 124.7(2) . .
C2 C1 N1 108.3(3) . .
C2 C1 H1A 125.8 . .
N1 C1 H1A 125.8 . .
C1 C2 C3 107.9(3) . .
C1 C2 H2A 126.0 . .
C3 C2 H2A 126.0 . .
C4 C3 C2 107.5(3) . .
C4 C3 H3A 126.2 . .
C2 C3 H3A 126.2 . .
C3 C4 N1 108.5(3) . .
C3 C4 H4A 125.7 . .
N1 C4 H4A 125.7 . .
C6 N2 C5 107.7(3) . .
C6 N2 P1 129.2(2) . .
C5 N2 P1 123.0(2) . .
C8 C5 N2 108.1(3) . .
C8 C5 H5A 125.9 . .
N2 C5 H5A 125.9 . .
C7 C6 N2 108.5(3) . .
C7 C6 H6A 125.7 . .
N2 C6 H6A 125.7 . .
C6 C7 C8 107.3(3) . .
C6 C7 H7A 126.3 . .
C8 C7 H7A 126.3 . .
C5 C8 C7 108.3(3) . .
C5 C8 H8A 125.8 . .
C7 C8 H8A 125.8 . .
C12 N3 C9 107.5(3) . .
C12 N3 P3 129.7(2) . .
C9 N3 P3 122.3(2) . .
C10 C9 N3 108.5(3) . .
C10 C9 H9A 125.8 . .
N3 C9 H9A 125.8 . .
C9 C10 C11 107.7(3) . .
C9 C10 H10A 126.2 . .
C11 C10 H10A 126.2 . .
C12 C11 C10 107.6(3) . .
C12 C11 H11A 126.2 . .
C10 C11 H11A 126.2 . .
C11 C12 N3 108.8(3) . .
C11 C12 H12A 125.6 . .
N3 C12 H12A 125.6 . .
C16 N4 C13 107.2(3) . .
C16 N4 P3 129.9(3) . .
C13 N4 P3 122.9(2) . .
C14 C13 N4 108.8(3) . .
C14 C13 H13A 125.6 . .
N4 C13 H13A 125.6 . .
C13 C14 C15 107.3(3) . .
C13 C14 H14A 126.3 . .
C15 C14 H14A 126.3 . .
C16 C15 C14 108.1(3) . .
C16 C15 H15A 126.0 . .
C14 C15 H15A 126.0 . .
C15 C16 N4 108.6(4) . .
C15 C16 H16A 125.7 . .
N4 C16 H16A 125.7 . .
C17 N5 C20 108.0(3) . .
C17 N5 P3 125.2(3) . .
C20 N5 P3 125.9(3) . .
C18 C17 N5 108.1(4) . .
C18 C17 H17A 126.0 . .
N5 C17 H17A 126.0 . .
C17 C18 C19 107.8(4) . .
C17 C18 H18A 126.1 . .
C19 C18 H18A 126.1 . .
C20 C19 C18 108.1(4) . .
C20 C19 H19A 125.9 . .
C18 C19 H19A 125.9 . .
C19 C20 N5 108.1(4) . .
C19 C20 H20A 126.0 . .
N5 C20 H20A 126.0 . .
C24 N6 C21 107.2(3) . .
C24 N6 P2 123.8(2) . .
C21 N6 P2 129.0(2) . .
C22 C21 N6 108.9(3) . .
C22 C21 H21A 125.6 . .
N6 C21 H21A 125.6 . .
C21 C22 C23 107.8(3) . .
C21 C22 H22A 126.1 . .
C23 C22 H22A 126.1 . .
C24 C23 C22 107.1(3) . .
C24 C23 H23A 126.4 . .
C22 C23 H23A 126.4 . .
C23 C24 N6 109.0(3) . .
C23 C24 H24A 125.5 . .
N6 C24 H24A 125.5 . .
C28 N7 C25 107.8(3) . .
C28 N7 P2 130.5(2) . .
C25 N7 P2 121.7(2) . .
C26 C25 N7 108.7(4) . .
C26 C25 H25A 125.7 . .
N7 C25 H25A 125.7 . .
C25 C26 C27 107.6(4) . .
C25 C26 H26A 126.2 . .
C27 C26 H26A 126.2 . .
C28 C27 C26 107.9(4) . .
C28 C27 H27A 126.1 . .
C26 C27 H27A 126.1 . .
C27 C28 N7 108.0(4) . .
C27 C28 H28A 126.0 . .
N7 C28 H28A 126.0 . .
C30 C29 C34 116.4(3) . .
C30 C29 Rh1 121.4(2) . .
C34 C29 Rh1 122.0(2) . .
C31 C30 C29 121.9(3) . .
C31 C30 C35 119.4(3) . .
C29 C30 C35 118.7(3) . .
C30 C31 C32 120.5(3) . .
C30 C31 H31A 119.8 . .
C32 C31 H31A 119.8 . .
C31 C32 C33 119.2(3) . .
C31 C32 H32A 120.4 . .
C33 C32 H32A 120.4 . .
C34 C33 C32 120.5(3) . .
C34 C33 H33A 119.8 . .
C32 C33 H33A 119.8 . .
C33 C34 C29 121.5(3) . .
C33 C34 C36 120.9(3) . .
C29 C34 C36 117.6(3) . .
C30 C35 P1 105.4(2) . .
C30 C35 H35A 110.7 . .
P1 C35 H35A 110.7 . .
C30 C35 H35B 110.7 . .
P1 C35 H35B 110.7 . .
H35A C35 H35B 108.8 . .
C34 C36 P2 104.2(2) . .
C34 C36 H36A 110.9 . .
P2 C36 H36A 110.9 . .
C34 C36 H36B 110.9 . .
P2 C36 H36B 110.9 . .
H36A C36 H36B 108.9 . .
C65 Rh2 P5 78.16(9) . .
C65 Rh2 P6 171.83(8) . .
P5 Rh2 P6 101.18(4) . .
C65 Rh2 P4 79.06(9) . .
P5 Rh2 P4 157.10(3) . .
P6 Rh2 P4 101.69(4) . .
C65 Rh2 H53A 107.5(7) . .
P5 Rh2 H53A 116.7(7) . .
P6 Rh2 H53A 65.3(7) . .
P4 Rh2 H53A 72.7(7) . .
N14 P4 N13 98.67(12) . .
N14 P4 C71 101.67(13) . .
N13 P4 C71 104.28(13) . .
N14 P4 Rh2 128.84(10) . .
N13 P4 Rh2 115.35(9) . .
C71 P4 Rh2 105.17(11) . .
N9 P5 N8 103.13(13) . .
N9 P5 C72 104.17(13) . .
N8 P5 C72 103.50(14) . .
N9 P5 Rh2 114.30(10) . .
N8 P5 Rh2 122.33(10) . .
C72 P5 Rh2 107.58(10) . .
N10 P6 N12 104.02(13) . .
N10 P6 N11 97.26(13) . .
N12 P6 N11 96.96(14) . .
N10 P6 Rh2 118.19(9) . .
N12 P6 Rh2 111.95(10) . .
N11 P6 Rh2 124.79(10) . .
C37 N8 C40 107.9(3) . .
C37 N8 P5 131.3(2) . .
C40 N8 P5 120.8(2) . .
C38 C37 N8 107.8(3) . .
C38 C37 H37A 126.1 . .
N8 C37 H37A 126.1 . .
C37 C38 C39 108.3(3) . .
C37 C38 H38A 125.8 . .
C39 C38 H38A 125.8 . .
C40 C39 C38 107.1(3) . .
C40 C39 H39A 126.4 . .
C38 C39 H39A 126.4 . .
C39 C40 N8 108.8(3) . .
C39 C40 H40A 125.6 . .
N8 C40 H40A 125.6 . .
C44 N9 C41 107.2(2) . .
C44 N9 P5 123.1(2) . .
C41 N9 P5 129.3(2) . .
C42 C41 N9 108.4(3) . .
C42 C41 H41A 125.8 . .
N9 C41 H41A 125.8 . .
C41 C42 C43 107.7(3) . .
C41 C42 H42A 126.1 . .
C43 C42 H42A 126.1 . .
C44 C43 C42 108.0(3) . .
C44 C43 H43A 126.0 . .
C42 C43 H43A 126.0 . .
C43 C44 N9 108.7(3) . .
C43 C44 H44A 125.7 . .
N9 C44 H44A 125.7 . .
C45 N10 C48 107.6(3) . .
C45 N10 P6 122.6(2) . .
C48 N10 P6 129.8(2) . .
C46 C45 N10 108.7(3) . .
C46 C45 H45A 125.6 . .
N10 C45 H45A 125.6 . .
C45 C46 C47 107.6(3) . .
C45 C46 H46A 126.2 . .
C47 C46 H46A 126.2 . .
C48 C47 C46 107.9(3) . .
C48 C47 H47A 126.1 . .
C46 C47 H47A 126.1 . .
C47 C48 N10 108.2(3) . .
C47 C48 H48A 125.9 . .
N10 C48 H48A 125.9 . .
C49 N11 C52 107.6(3) . .
C49 N11 P6 126.2(3) . .
C52 N11 P6 125.7(3) . .
C50 C49 N11 108.2(4) . .
C50 C49 H49A 125.9 . .
N11 C49 H49A 125.9 . .
C49 C50 C51 107.7(4) . .
C49 C50 H50A 126.2 . .
C51 C50 H50A 126.2 . .
C52 C51 C50 108.1(4) . .
C52 C51 H51A 125.9 . .
C50 C51 H51A 125.9 . .
C51 C52 N11 108.4(4) . .
C51 C52 H52A 125.8 . .
N11 C52 H52A 125.8 . .
C53 N12 C56 107.3(3) . .
C53 N12 P6 122.7(2) . .
C56 N12 P6 129.5(2) . .
C54 C53 N12 108.7(3) . .
C54 C53 H53A 131(2) . .
N12 C53 H53A 121(2) . .
C53 C54 C55 107.4(3) . .
C53 C54 H54A 126.3 . .
C55 C54 H54A 126.3 . .
C56 C55 C54 108.3(3) . .
C56 C55 H55A 125.8 . .
C54 C55 H55A 125.8 . .
C55 C56 N12 108.3(3) . .
C55 C56 H56A 125.9 . .
N12 C56 H56A 125.9 . .
C57 N13 C60 107.8(2) . .
C57 N13 P4 125.2(2) . .
C60 N13 P4 126.4(2) . .
C58 C57 N13 108.8(3) . .
C58 C57 H57A 125.6 . .
N13 C57 H57A 125.6 . .
C57 C58 C59 107.4(3) . .
C57 C58 H58A 126.3 . .
C59 C58 H58A 126.3 . .
C60 C59 C58 107.3(3) . .
C60 C59 H59A 126.4 . .
C58 C59 H59A 126.4 . .
C59 C60 N13 108.7(3) . .
C59 C60 H60A 125.6 . .
N13 C60 H60A 125.6 . .
C64 N14 C61 107.3(3) . .
C64 N14 P4 128.3(2) . .
C61 N14 P4 124.2(2) . .
C62 C61 N14 108.9(3) . .
C62 C61 H61A 125.5 . .
N14 C61 H61A 125.5 . .
C61 C62 C63 107.6(3) . .
C61 C62 H62A 126.2 . .
C63 C62 H62A 126.2 . .
C64 C63 C62 107.8(3) . .
C64 C63 H63A 126.1 . .
C62 C63 H63A 126.1 . .
C63 C64 N14 108.4(3) . .
C63 C64 H64A 125.8 . .
N14 C64 H64A 125.8 . .
C70 C65 C66 116.6(3) . .
C70 C65 Rh2 122.3(2) . .
C66 C65 Rh2 120.8(2) . .
C67 C66 C65 121.6(3) . .
C67 C66 C71 119.6(3) . .
C65 C66 C71 118.7(3) . .
C66 C67 C68 120.5(3) . .
C66 C67 H67A 119.7 . .
C68 C67 H67A 119.7 . .
C67 C68 C69 119.4(3) . .
C67 C68 H68A 120.3 . .
C69 C68 H68A 120.3 . .
C70 C69 C68 119.9(3) . .
C70 C69 H69A 120.1 . .
C68 C69 H69A 120.1 . .
C69 C70 C65 121.8(3) . .
C69 C70 C72 120.5(3) . .
C65 C70 C72 117.7(3) . .
C66 C71 P4 106.2(2) . .
C66 C71 H71A 110.5 . .
P4 C71 H71A 110.5 . .
C66 C71 H71B 110.5 . .
P4 C71 H71B 110.5 . .
H71A C71 H71B 108.7 . .
C70 C72 P5 103.3(2) . .
C70 C72 H72A 111.1 . .
P5 C72 H72A 111.1 . .
C70 C72 H72B 111.1 . .
P5 C72 H72B 111.1 . .
H72A C72 H72B 109.1 . .
C101 C100 C100 111.0(8) . 2_665
C101 C100 H10B 109.4 . .
C100 C100 H10B 109.4 2_665 .
C101 C100 H10C 109.4 . .
C100 C100 H10C 109.4 2_665 .
H10B C100 H10C 108.0 . .
C102 C101 C100 113.0(8) . .
C102 C101 H10D 109.0 . .
C100 C101 H10D 109.0 . .
C102 C101 H10E 109.0 . .
C100 C101 H10E 109.0 . .
H10D C101 H10E 107.8 . .
C101 C102 H10F 109.5 . .
C101 C102 H10G 109.5 . .
H10F C102 H10G 109.5 . .
C101 C102 H10H 109.5 . .
H10F C102 H10H 109.5 . .
H10G C102 H10H 109.5 . .

loop_
_geom_bond_atom_site_label_1
_geom_bond_atom_site_label_2
_geom_bond_distance
_geom_bond_site_symmetry_2
Rh1 C29 2.103(3) .
Rh1 P2 2.2421(11) .
Rh1 P3 2.2450(11) .
Rh1 P1 2.2593(11) .
P1 N1 1.713(3) .
P1 N2 1.714(3) .
P1 C35 1.818(3) .
P2 N6 1.704(3) .
P2 N7 1.725(3) .
P2 C36 1.824(3) .
P3 N4 1.712(3) .
P3 N3 1.716(3) .
P3 N5 1.722(3) .
N1 C1 1.390(4) .
N1 C4 1.390(4) .
C1 C2 1.358(5) .
C1 H1A 0.9500 .
C2 C3 1.419(5) .
C2 H2A 0.9500 .
C3 C4 1.358(4) .
C3 H3A 0.9500 .
C4 H4A 0.9500 .
N2 C6 1.383(4) .
N2 C5 1.401(4) .
C5 C8 1.351(5) .
C5 H5A 0.9500 .
C6 C7 1.368(5) .
C6 H6A 0.9500 .
C7 C8 1.416(5) .
C7 H7A 0.9500 .
C8 H8A 0.9500 .
N3 C12 1.388(4) .
N3 C9 1.392(4) .
C9 C10 1.359(5) .
C9 H9A 0.9500 .
C10 C11 1.420(5) .
C10 H10A 0.9500 .
C11 C12 1.356(5) .
C11 H11A 0.9500 .
C12 H12A 0.9500 .
N4 C16 1.391(4) .
N4 C13 1.392(4) .
C13 C14 1.359(5) .
C13 H13A 0.9500 .
C14 C15 1.415(6) .
C14 H14A 0.9500 .
C15 C16 1.354(6) .
C15 H15A 0.9500 .
C16 H16A 0.9500 .
N5 C17 1.387(4) .
N5 C20 1.389(5) .
C17 C18 1.365(6) .
C17 H17A 0.9500 .
C18 C19 1.407(7) .
C18 H18A 0.9500 .
C19 C20 1.359(6) .
C19 H19A 0.9500 .
C20 H20A 0.9500 .
N6 C24 1.389(4) .
N6 C21 1.390(4) .
C21 C22 1.355(5) .
C21 H21A 0.9500 .
C22 C23 1.423(5) .
C22 H22A 0.9500 .
C23 C24 1.360(5) .
C23 H23A 0.9500 .
C24 H24A 0.9500 .
N7 C28 1.386(4) .
N7 C25 1.388(4) .
C25 C26 1.357(6) .
C25 H25A 0.9500 .
C26 C27 1.411(6) .
C26 H26A 0.9500 .
C27 C28 1.367(6) .
C27 H27A 0.9500 .
C28 H28A 0.9500 .
C29 C30 1.409(4) .
C29 C34 1.419(4) .
C30 C31 1.390(4) .
C30 C35 1.514(4) .
C31 C32 1.390(5) .
C31 H31A 0.9500 .
C32 C33 1.393(5) .
C32 H32A 0.9500 .
C33 C34 1.390(4) .
C33 H33A 0.9500 .
C34 C36 1.499(4) .
C35 H35A 0.9900 .
C35 H35B 0.9900 .
C36 H36A 0.9900 .
C36 H36B 0.9900 .
Rh2 C65 2.107(3) .
Rh2 P5 2.2356(11) .
Rh2 P6 2.2441(9) .
Rh2 P4 2.2657(11) .
Rh2 H53A 2.97(3) .
P4 N14 1.712(3) .
P4 N13 1.718(2) .
P4 C71 1.819(3) .
P5 N9 1.709(3) .
P5 N8 1.721(3) .
P5 C72 1.818(3) .
P6 N10 1.710(3) .
P6 N12 1.713(3) .
P6 N11 1.731(3) .
N8 C37 1.384(4) .
N8 C40 1.386(4) .
C37 C38 1.364(5) .
C37 H37A 0.9500 .
C38 C39 1.410(6) .
C38 H38A 0.9500 .
C39 C40 1.359(5) .
C39 H39A 0.9500 .
C40 H40A 0.9500 .
N9 C44 1.395(4) .
N9 C41 1.399(4) .
C41 C42 1.362(4) .
C41 H41A 0.9500 .
C42 C43 1.415(5) .
C42 H42A 0.9500 .
C43 C44 1.355(4) .
C43 H43A 0.9500 .
C44 H44A 0.9500 .
N10 C45 1.393(4) .
N10 C48 1.396(4) .
C45 C46 1.358(5) .
C45 H45A 0.9500 .
C46 C47 1.421(5) .
C46 H46A 0.9500 .
C47 C48 1.363(5) .
C47 H47A 0.9500 .
C48 H48A 0.9500 .
N11 C49 1.389(5) .
N11 C52 1.391(5) .
C49 C50 1.366(6) .
C49 H49A 0.9500 .
C50 C51 1.407(7) .
C50 H50A 0.9500 .
C51 C52 1.356(6) .
C51 H51A 0.9500 .
C52 H52A 0.9500 .
N12 C53 1.388(4) .
N12 C56 1.393(4) .
C53 C54 1.359(5) .
C53 H53A 0.99(4) .
C54 C55 1.408(5) .
C54 H54A 0.9500 .
C55 C56 1.353(5) .
C55 H55A 0.9500 .
C56 H56A 0.9500 .
N13 C57 1.385(4) .
N13 C60 1.388(4) .
C57 C58 1.361(4) .
C57 H57A 0.9500 .
C58 C59 1.429(5) .
C58 H58A 0.9500 .
C59 C60 1.362(5) .
C59 H59A 0.9500 .
C60 H60A 0.9500 .
N14 C64 1.395(4) .
N14 C61 1.396(4) .
C61 C62 1.357(5) .
C61 H61A 0.9500 .
C62 C63 1.421(5) .
C62 H62A 0.9500 .
C63 C64 1.366(5) .
C63 H63A 0.9500 .
C64 H64A 0.9500 .
C65 C70 1.411(4) .
C65 C66 1.412(4) .
C66 C67 1.387(4) .
C66 C71 1.511(4) .
C67 C68 1.390(5) .
C67 H67A 0.9500 .
C68 C69 1.395(5) .
C68 H68A 0.9500 .
C69 C70 1.394(4) .
C69 H69A 0.9500 .
C70 C72 1.512(4) .
C71 H71A 0.9900 .
C71 H71B 0.9900 .
C72 H72A 0.9900 .
C72 H72B 0.9900 .
C100 C101 1.424(9) .
C100 C100 1.603(13) 2_665
C100 H10B 0.9900 .
C100 H10C 0.9900 .
C101 C102 1.372(11) .
C101 H10D 0.9900 .
C101 H10E 0.9900 .
C102 H10F 0.9800 .
C102 H10G 0.9800 .
C102 H10H 0.9800 .

loop_
_geom_torsion_atom_site_label_1
_geom_torsion_atom_site_label_2
_geom_torsion_atom_site_label_3
_geom_torsion_atom_site_label_4
_geom_torsion
_geom_torsion_site_symmetry_1
C29 Rh1 P1 N1 -88.53(13) .
P2 Rh1 P1 N1 -87.29(13) .
P3 Rh1 P1 N1 97.28(11) .
C29 Rh1 P1 N2 146.24(14) .
P2 Rh1 P1 N2 147.47(12) .
P3 Rh1 P1 N2 -27.96(12) .
C29 Rh1 P1 C35 25.91(13) .
P2 Rh1 P1 C35 27.14(14) .
P3 Rh1 P1 C35 -148.29(11) .
C29 Rh1 P2 N6 -88.95(13) .
P3 Rh1 P2 N6 85.24(11) .
P1 Rh1 P2 N6 -90.19(13) .
C29 Rh1 P2 N7 144.52(14) .
P3 Rh1 P2 N7 -41.29(12) .
P1 Rh1 P2 N7 143.28(13) .
C29 Rh1 P2 C36 25.03(13) .
P3 Rh1 P2 C36 -160.77(11) .
P1 Rh1 P2 C36 23.80(14) .
P2 Rh1 P3 N4 110.40(12) .
P1 Rh1 P3 N4 -71.41(12) .
P2 Rh1 P3 N3 -128.31(11) .
P1 Rh1 P3 N3 49.88(11) .
P2 Rh1 P3 N5 -10.96(13) .
P1 Rh1 P3 N5 167.23(13) .
N2 P1 N1 C1 -37.0(3) .
C35 P1 N1 C1 68.4(3) .
Rh1 P1 N1 C1 -176.2(2) .
N2 P1 N1 C4 153.9(3) .
C35 P1 N1 C4 -100.7(3) .
Rh1 P1 N1 C4 14.8(3) .
C4 N1 C1 C2 -0.3(4) .
P1 N1 C1 C2 -170.9(2) .
N1 C1 C2 C3 0.0(4) .
C1 C2 C3 C4 0.4(4) .
C2 C3 C4 N1 -0.5(4) .
C1 N1 C4 C3 0.5(4) .
P1 N1 C4 C3 171.4(2) .
N1 P1 N2 C6 109.4(3) .
C35 P1 N2 C6 2.7(3) .
Rh1 P1 N2 C6 -119.1(3) .
N1 P1 N2 C5 -68.2(3) .
C35 P1 N2 C5 -174.9(2) .
Rh1 P1 N2 C5 63.3(3) .
C6 N2 C5 C8 -0.5(4) .
P1 N2 C5 C8 177.6(2) .
C5 N2 C6 C7 -0.2(4) .
P1 N2 C6 C7 -178.1(3) .
N2 C6 C7 C8 0.8(4) .
N2 C5 C8 C7 0.9(4) .
C6 C7 C8 C5 -1.1(4) .
N4 P3 N3 C12 -36.5(3) .
N5 P3 N3 C12 62.7(3) .
Rh1 P3 N3 C12 -165.6(3) .
N4 P3 N3 C9 152.4(3) .
N5 P3 N3 C9 -108.4(3) .
Rh1 P3 N3 C9 23.3(3) .
C12 N3 C9 C10 0.4(4) .
P3 N3 C9 C10 173.3(2) .
N3 C9 C10 C11 0.0(4) .
C9 C10 C11 C12 -0.5(4) .
C10 C11 C12 N3 0.8(4) .
C9 N3 C12 C11 -0.8(4) .
P3 N3 C12 C11 -172.9(2) .
N3 P3 N4 C16 66.2(4) .
N5 P3 N4 C16 -33.5(4) .
Rh1 P3 N4 C16 -167.8(3) .
N3 P3 N4 C13 -111.4(3) .
N5 P3 N4 C13 148.9(3) .
Rh1 P3 N4 C13 14.6(3) .
C16 N4 C13 C14 -0.2(4) .
P3 N4 C13 C14 177.9(3) .
N4 C13 C14 C15 0.0(4) .
C13 C14 C15 C16 0.1(5) .
C14 C15 C16 N4 -0.3(5) .
C13 N4 C16 C15 0.3(4) .
P3 N4 C16 C15 -177.6(3) .
N4 P3 N5 C17 139.1(3) .
N3 P3 N5 C17 34.2(3) .
Rh1 P3 N5 C17 -90.3(3) .
N4 P3 N5 C20 -53.0(3) .
N3 P3 N5 C20 -157.9(3) .
Rh1 P3 N5 C20 77.6(3) .
C20 N5 C17 C18 0.6(4) .
P3 N5 C17 C18 170.3(3) .
N5 C17 C18 C19 -0.6(4) .
C17 C18 C19 C20 0.4(5) .
C18 C19 C20 N5 -0.1(5) .
C17 N5 C20 C19 -0.3(4) .
P3 N5 C20 C19 -169.9(3) .
N7 P2 N6 C24 108.7(3) .
C36 P2 N6 C24 -144.4(3) .
Rh1 P2 N6 C24 -28.9(3) .
N7 P2 N6 C21 -69.3(3) .
C36 P2 N6 C21 37.6(3) .
Rh1 P2 N6 C21 153.1(3) .
C24 N6 C21 C22 0.1(4) .
P2 N6 C21 C22 178.3(3) .
N6 C21 C22 C23 0.3(4) .
C21 C22 C23 C24 -0.5(4) .
C22 C23 C24 N6 0.5(4) .
C21 N6 C24 C23 -0.4(4) .
P2 N6 C24 C23 -178.7(2) .
N6 P2 N7 C28 4.0(3) .
C36 P2 N7 C28 -103.5(3) .
Rh1 P2 N7 C28 135.5(3) .
N6 P2 N7 C25 -178.5(3) .
C36 P2 N7 C25 74.0(3) .
Rh1 P2 N7 C25 -47.0(3) .
C28 N7 C25 C26 -0.3(4) .
P2 N7 C25 C26 -178.3(3) .
N7 C25 C26 C27 0.3(4) .
C25 C26 C27 C28 -0.2(5) .
C26 C27 C28 N7 0.0(4) .
C25 N7 C28 C27 0.2(4) .
P2 N7 C28 C27 177.9(3) .
P2 Rh1 C29 C30 161.2(2) .
P1 Rh1 C29 C30 -19.3(2) .
P2 Rh1 C29 C34 -13.4(2) .
P1 Rh1 C29 C34 166.2(2) .
C34 C29 C30 C31 0.5(4) .
Rh1 C29 C30 C31 -174.3(2) .
Rh1 C29 C30 C35 3.1(4) .
C29 C30 C31 C32 1.2(4) .
C35 C30 C31 C32 -176.1(3) .
C30 C31 C32 C33 -1.3(4) .
C31 C32 C33 C34 -0.3(4) .
C32 C33 C34 C29 2.2(4) .
C32 C33 C34 C36 -178.0(3) .
C30 C29 C34 C33 -2.2(4) .
Rh1 C29 C34 C33 172.6(2) .
C30 C29 C34 C36 177.9(3) .
Rh1 C29 C34 C36 -7.3(4) .
C31 C30 C35 P1 -162.7(2) .
C29 C30 C35 P1 19.9(3) .
N1 P1 C35 C30 90.4(2) .
N2 P1 C35 C30 -166.99(19) .
Rh1 P1 C35 C30 -31.4(2) .
C33 C34 C36 P2 -152.0(2) .
C29 C34 C36 P2 27.9(3) .
N6 P2 C36 C34 86.0(2) .
N7 P2 C36 C34 -167.80(19) .
Rh1 P2 C36 C34 -34.9(2) .
C65 Rh2 P4 N14 -145.36(14) .
P5 Rh2 P4 N14 -151.19(12) .
P6 Rh2 P4 N14 26.35(12) .
H53A Rh2 P4 N14 -33.0(8) .
C65 Rh2 P4 N13 88.08(13) .
P5 Rh2 P4 N13 82.25(13) .
P6 Rh2 P4 N13 -100.21(10) .
H53A Rh2 P4 N13 -159.5(8) .
C65 Rh2 P4 C71 -26.19(13) .
P5 Rh2 P4 C71 -32.03(14) .
P6 Rh2 P4 C71 145.51(11) .
H53A Rh2 P4 C71 86.2(8) .
C65 Rh2 P5 N9 91.12(13) .
P6 Rh2 P5 N9 -80.57(10) .
P4 Rh2 P5 N9 96.98(12) .
H53A Rh2 P5 N9 -12.7(8) .
C65 Rh2 P5 N8 -143.38(13) .
P6 Rh2 P5 N8 44.93(11) .
P4 Rh2 P5 N8 -137.52(12) .
H53A Rh2 P5 N8 112.8(8) .
C65 Rh2 P5 C72 -24.02(13) .
P6 Rh2 P5 C72 164.29(11) .
P4 Rh2 P5 C72 -18.16(14) .
H53A Rh2 P5 C72 -127.8(8) .
P5 Rh2 P6 N10 -108.11(11) .
P4 Rh2 P6 N10 72.87(11) .
H53A Rh2 P6 N10 137.5(8) .
P5 Rh2 P6 N12 131.07(11) .
P4 Rh2 P6 N12 -47.95(11) .
H53A Rh2 P6 N12 16.7(8) .
P5 Rh2 P6 N11 15.05(13) .
P4 Rh2 P6 N11 -163.98(13) .
H53A Rh2 P6 N11 -99.3(8) .
N9 P5 N8 C37 -9.8(3) .
C72 P5 N8 C37 98.6(3) .
Rh2 P5 N8 C37 -140.2(3) .
N9 P5 N8 C40 171.9(3) .
C72 P5 N8 C40 -79.8(3) .
Rh2 P5 N8 C40 41.5(3) .
C40 N8 C37 C38 -0.4(4) .
P5 N8 C37 C38 -178.9(2) .
N8 C37 C38 C39 0.6(4) .
C37 C38 C39 C40 -0.6(4) .
C38 C39 C40 N8 0.3(4) .
C37 N8 C40 C39 0.0(4) .
P5 N8 C40 C39 178.7(2) .
N8 P5 N9 C44 -110.2(3) .
C72 P5 N9 C44 142.0(2) .
Rh2 P5 N9 C44 24.9(3) .
N8 P5 N9 C41 77.5(3) .
C72 P5 N9 C41 -30.3(3) .
Rh2 P5 N9 C41 -147.5(2) .
C44 N9 C41 C42 0.4(4) .
P5 N9 C41 C42 173.7(2) .
N9 C41 C42 C43 -0.1(4) .
C41 C42 C43 C44 -0.3(4) .
C42 C43 C44 N9 0.5(4) .
C41 N9 C44 C43 -0.6(4) .
P5 N9 C44 C43 -174.4(2) .
N12 P6 N10 C45 105.9(3) .
N11 P6 N10 C45 -155.0(3) .
Rh2 P6 N10 C45 -18.9(3) .
N12 P6 N10 C48 -70.6(3) .
N11 P6 N10 C48 28.5(3) .
Rh2 P6 N10 C48 164.6(3) .
C48 N10 C45 C46 0.0(4) .
P6 N10 C45 C46 -177.1(2) .
N10 C45 C46 C47 0.0(4) .
C45 C46 C47 C48 -0.1(4) .
C46 C47 C48 N10 0.1(4) .
C45 N10 C48 C47 -0.1(4) .
P6 N10 C48 C47 176.8(2) .
N10 P6 N11 C49 -130.4(3) .
N12 P6 N11 C49 -25.2(3) .
Rh2 P6 N11 C49 97.7(3) .
N10 P6 N11 C52 58.8(3) .
N12 P6 N11 C52 163.9(3) .
Rh2 P6 N11 C52 -73.2(3) .
C52 N11 C49 C50 -1.1(4) .
P6 N11 C49 C50 -173.3(3) .
N11 C49 C50 C51 0.8(4) .
C49 C50 C51 C52 -0.2(5) .
C50 C51 C52 N11 -0.4(4) .
C49 N11 C52 C51 1.0(4) .
P6 N11 C52 C51 173.2(3) .
N10 P6 N12 C53 -153.2(2) .
N11 P6 N12 C53 107.5(3) .
Rh2 P6 N12 C53 -24.4(3) .
N10 P6 N12 C56 35.7(3) .
N11 P6 N12 C56 -63.6(3) .
Rh2 P6 N12 C56 164.4(3) .
C56 N12 C53 C54 -0.7(4) .
P6 N12 C53 C54 -173.5(2) .
N12 C53 C54 C55 0.4(4) .
C53 C54 C55 C56 0.1(5) .
C54 C55 C56 N12 -0.5(5) .
C53 N12 C56 C55 0.7(4) .
P6 N12 C56 C55 173.0(3) .
N14 P4 N13 C57 -151.9(2) .
C71 P4 N13 C57 103.6(3) .
Rh2 P4 N13 C57 -11.2(3) .
N14 P4 N13 C60 38.1(3) .
C71 P4 N13 C60 -66.4(3) .
Rh2 P4 N13 C60 178.8(2) .
C60 N13 C57 C58 0.3(3) .
P4 N13 C57 C58 -171.3(2) .
N13 C57 C58 C59 -0.3(4) .
C57 C58 C59 C60 0.2(4) .
C58 C59 C60 N13 0.0(4) .
C57 N13 C60 C59 -0.2(4) .
P4 N13 C60 C59 171.3(2) .
N13 P4 N14 C64 -102.4(3) .
C71 P4 N14 C64 4.2(3) .
Rh2 P4 N14 C64 124.8(3) .
N13 P4 N14 C61 72.7(3) .
C71 P4 N14 C61 179.4(2) .
Rh2 P4 N14 C61 -60.0(3) .
C64 N14 C61 C62 -0.3(4) .
P4 N14 C61 C62 -176.3(2) .
N14 C61 C62 C63 -0.4(4) .
C61 C62 C63 C64 0.9(4) .
C62 C63 C64 N14 -1.0(4) .
C61 N14 C64 C63 0.8(4) .
P4 N14 C64 C63 176.7(3) .
P5 Rh2 C65 C70 11.1(2) .
P4 Rh2 C65 C70 -166.6(2) .
H53A Rh2 C65 C70 125.6(8) .
P5 Rh2 C65 C66 -161.8(2) .
P4 Rh2 C65 C66 20.5(2) .
H53A Rh2 C65 C66 -47.3(8) .
C70 C65 C66 C67 -1.3(4) .
Rh2 C65 C66 C67 172.0(2) .
C70 C65 C66 C71 -178.2(2) .
Rh2 C65 C66 C71 -4.9(4) .
C65 C66 C67 C68 -1.7(4) .
C71 C66 C67 C68 175.2(3) .
C66 C67 C68 C69 2.5(4) .
C67 C68 C69 C70 -0.3(4) .
C68 C69 C70 C65 -2.8(4) .
C68 C69 C70 C72 177.6(3) .
C66 C65 C70 C69 3.5(4) .
Rh2 C65 C70 C69 -169.7(2) .
C66 C65 C70 C72 -176.9(2) .
Rh2 C65 C70 C72 9.9(4) .
C67 C66 C71 P4 164.2(2) .
C65 C66 C71 P4 -18.8(3) .
N14 P4 C71 C66 167.12(19) .
N13 P4 C71 C66 -90.7(2) .
Rh2 P4 C71 C66 31.1(2) .
C69 C70 C72 P5 150.8(2) .
C65 C70 C72 P5 -28.8(3) .
N9 P5 C72 C70 -87.3(2) .
N8 P5 C72 C70 165.19(19) .
Rh2 P5 C72 C70 34.4(2) .
C100 C100 C101 C102 -178.5(9) 2_665
